data_2002668
loop_
_publ_author_name
'Peters, E.'
'Mueller-Buschbaum, Hk.'

_publ_section_title
;
Hochtemperatursynthese und Kristallchemie der Oxotantalate (Cr2+)0.761
Ta2.095 O6 und Fe Ta2 O6
;
_journal_name_full
;
Zeitschrift fuer Naturforschung, Teil B. Anorganische Chemie,
Organische Chemie (42,1987-)
;
_journal_page_first 712
_journal_page_last 716
_journal_paper_doi 10.1515/znb-1995-0504
_journal_volume 50
_journal_year 1995
_chemical_formula_structural '(Cr.761 Ta.033) (Ta2 O6)'
_chemical_formula_sum 'Cr0.761 O6 Ta2.033'
_chemical_name_systematic 'Chromium tantalum ditantalate (0.8/0.03/1)'
_space_group_IT_number 14
_symmetry_cell_setting monoclinic
_symmetry_Int_Tables_number 14
_symmetry_space_group_name_Hall '-P 2ybc'
_symmetry_space_group_name_H-M 'P 1 21/c 1'
_cell_angle_alpha 90
_cell_angle_beta 117.152(13)
_cell_angle_gamma 90
_cell_formula_units_Z 2
_cell_length_a 4.7476(11)
_cell_length_b 4.7497(15)
_cell_length_c 10.405(3)
_cell_volume 208.8
_database_code_amcsd 0018648
_refine_ls_R_factor_all 0.061
_cod_original_formula_sum 'Cr.761 O6 Ta2.033'
_cod_database_code 2002668
_amcsd_formula_title Cr0.761Ta2.095O6

loop_
_space_group_symop_operation_xyz
x,y,z
-x,1/2+y,1/2-z
-x,-y,-z
x,1/2-y,1/2+z

loop_
_atom_site_aniso_label
_atom_site_aniso_U_11
_atom_site_aniso_U_12
_atom_site_aniso_U_13
_atom_site_aniso_U_22
_atom_site_aniso_U_23
_atom_site_aniso_U_33
Ta1 0.0104(3) -0.0022(2) 0.0041(2) 0.0099(3) -0.0006(2) 0.0121(3)
Ta2 0.0162(8) 0.0082(9) 0.0101(6) 0.0134(9) 0.0019(10) 0.0240(9)
Cr1 0.0162(8) 0.0082(9) 0.0101(6) 0.0134(9) 0.0019(10) 0.0240(9)
O1 0.019(3) -0.006(3) 0.009(3) 0.012(4) 0.002(3) 0.023(4)
O2 0.014(3) 0.005(3) 0.007(3) 0.013(4) .000(3) 0.026(4)
O3 0.014(3) 0.001(3) 0.005(2) 0.012(3) 0.001(3) 0.012(3)

loop_
_atom_site_label
_atom_site_type_symbol
_atom_site_symmetry_multiplicity
_atom_site_Wyckoff_symbol
_atom_site_fract_x
_atom_site_fract_y
_atom_site_fract_z
_atom_site_occupancy
_atom_site_attached_hydrogens
_atom_site_calc_flag
Ta1 Ta5+ 4 e 0.33175(7) -0.0001(3) 0.33181(3) 0.894(8) 0 d
Ta2 Ta5+ 2 a 0. 0. 0. 0.245(9) 0 d
Cr2 Cr2+ 2 a 0. 0. 0. 0.755(9) 0 d
O1 O2- 4 e 0.6171(21) 0.2954(19) 0.3257(10) 1. 0 d
O2 O2- 4 e -0.0273(20) 0.2043(20) 0.1777(10) 1. 0 d
O3 O2- 4 e 0.3068(19) 0.3100(18) 0.0014(9) 1. 0 d

loop_
_atom_type_symbol
_atom_type_oxidation_number
Ta5+ 5.000
Cr2+ 2.430
O2- -2.000

loop_
_cod_related_entry_id
_cod_related_entry_database
_cod_related_entry_code
1 AMCSD 0018648
